data_7239524
loop_
_publ_author_name
'Meng, Fanli'
'Fang, Zhiguo'
'Li, Zuoxi'
'Xu, Weiwei'
'Wang, Mengjiao'
'Liu, Yanping'
'Zhang, Ji'
'Wang, Wanren'
'Zhao, Dongyuan'
'Guo, Xiaohui'

_publ_section_title
;
 Porous Co3O4 materials prepared by solid-state thermolysis of a novel
 Co-MOF crystal and their superior energy storage performances for
 supercapacitors
;
_journal_issue 24
_journal_name_full 'Journal of Materials Chemistry A'
_journal_page_first 7235
_journal_paper_doi 10.1039/c3ta11054k
_journal_volume 1
_journal_year 2013
_chemical_formula_sum 'C60 H42 Co3 N9 O23'
_chemical_formula_weight 1433.82
_space_group_IT_number 2
_space_group_name_Hall '-P 1'
_space_group_name_H-M_alt 'P -1'
_symmetry_space_group_name_H-M 'P -1'
_atom_sites_solution_hydrogens geom
_atom_sites_solution_primary direct
_atom_sites_solution_secondary difmap
_audit_creation_method SHELXL-97
_cell_angle_alpha 98.208(2)
_cell_angle_beta 99.762(2)
_cell_angle_gamma 108.660(2)
_cell_formula_units_Z 2
_cell_length_a 11.4215(12)
_cell_length_b 13.8731(15)
_cell_length_c 20.777(2)
_cell_measurement_temperature 296(2)
_cell_volume 3004.7(5)
_computing_structure_refinement 'SHELXL-97 (Sheldrick, 1997)'
_computing_structure_solution 'SHELXS-97 (Sheldrick, 1990)'
_diffrn_ambient_temperature 296(2)
_diffrn_measured_fraction_theta_full 0.965
_diffrn_measured_fraction_theta_max 0.965
_diffrn_radiation_monochromator graphite
_diffrn_radiation_source 'fine-focus sealed tube'
_diffrn_radiation_type MoK\a
_diffrn_radiation_wavelength 0.71073
_diffrn_reflns_av_R_equivalents 0.0287
_diffrn_reflns_av_sigmaI/netI 0.0728
_diffrn_reflns_limit_h_max 13
_diffrn_reflns_limit_h_min -13
_diffrn_reflns_limit_k_max 16
_diffrn_reflns_limit_k_min -16
_diffrn_reflns_limit_l_max 25
_diffrn_reflns_limit_l_min -13
_diffrn_reflns_number 16360
_diffrn_reflns_theta_full 26.18
_diffrn_reflns_theta_max 26.18
_diffrn_reflns_theta_min 1.58
_exptl_absorpt_coefficient_mu 0.910
_exptl_absorpt_correction_T_max 0.8786
_exptl_absorpt_correction_T_min 0.7707
_exptl_absorpt_correction_type multi-scan
_exptl_absorpt_process_details sadabs
_exptl_crystal_density_diffrn 1.585
_exptl_crystal_density_method 'not measured'
_exptl_crystal_F_000 1460
_exptl_crystal_size_max 0.30
_exptl_crystal_size_mid 0.24
_exptl_crystal_size_min 0.15
_refine_diff_density_max 1.322
_refine_diff_density_min -0.552
_refine_diff_density_rms 0.137
_refine_ls_extinction_method none
_refine_ls_goodness_of_fit_ref 0.978
_refine_ls_hydrogen_treatment mixed
_refine_ls_matrix_type full
_refine_ls_number_parameters 870
_refine_ls_number_reflns 11614
_refine_ls_number_restraints 7
_refine_ls_restrained_S_all 0.979
_refine_ls_R_factor_all 0.0893
_refine_ls_R_factor_gt 0.0570
_refine_ls_shift/su_max 0.001
_refine_ls_shift/su_mean 0.000
_refine_ls_structure_factor_coef Fsqd
_refine_ls_weighting_details 'calc w=1/[\s^2^(Fo^2^)+(0.1000P)^2^+0.6454P] where P=(Fo^2^+2Fc^2^)/3'
_refine_ls_weighting_scheme calc
_refine_ls_wR_factor_gt 0.1493
_refine_ls_wR_factor_ref 0.1796
_reflns_number_gt 7876
_reflns_number_total 11614
_reflns_threshold_expression >2sigma(I)
_cod_data_source_file c3ta11054k.txt
_cod_data_source_block xb6086_0m
_cod_original_sg_symbol_H-M P-1
_cod_database_code 7239524

loop_
_symmetry_equiv_pos_as_xyz
'x, y, z'
'-x, -y, -z'

loop_
_atom_site_label
_atom_site_type_symbol
_atom_site_fract_x
_atom_site_fract_y
_atom_site_fract_z
_atom_site_U_iso_or_equiv
_atom_site_adp_type
_atom_site_occupancy
_atom_site_symmetry_multiplicity
_atom_site_calc_flag
_atom_site_refinement_flags
Co1 Co 0.64544(6) -0.41464(4) 0.41745(3) 0.02866(16) Uani 1 1 d .
Co2 Co 0.30529(6) -0.09719(4) 0.73806(3) 0.03001(17) Uani 1 1 d .
Co3 Co 0.02842(6) 0.25959(4) 0.09910(3) 0.02933(17) Uani 1 1 d .
N1 N 0.7983(3) -0.2660(3) 0.44388(17) 0.0321(8) Uani 1 1 d .
N2 N 0.3224(5) -0.0665(4) 0.3871(2) 0.0584(12) Uani 1 1 d U
N3 N 0.2837(5) -0.0011(4) 0.4038(2) 0.0643(13) Uani 1 1 d U
N4 N 0.1808(4) 0.4064(3) 0.13523(17) 0.0329(8) Uani 1 1 d .
N5 N 0.5530(3) 0.9444(3) 0.24077(18) 0.0334(8) Uani 1 1 d .
N6 N -0.3890(4) 0.6294(3) 0.08537(18) 0.0351(9) Uani 1 1 d .
N7 N -0.3786(4) 0.6260(3) 0.02635(18) 0.0373(9) Uani 1 1 d .
N8 N -0.0044(4) 0.2560(3) -0.29025(18) 0.0392(10) Uani 1 1 d .
N9 N -0.0442(4) 0.3300(3) -0.28319(18) 0.0387(9) Uani 1 1 d .
O1 O 0.4937(4) -0.5555(3) 0.39534(18) 0.0484(10) Uani 1 1 d .
H1O1 H 0.481(6) -0.576(5) 0.419(3) 0.058 Uiso 1 1 d .
H2O1 H 0.486(5) -0.609(4) 0.360(3) 0.058 Uiso 1 1 d .
O2 O 0.5232(3) -0.3300(2) 0.39455(14) 0.0373(8) Uani 1 1 d .
O3 O 0.5628(3) -0.3522(2) 0.49748(14) 0.0353(7) Uani 1 1 d .
O4 O 0.3886(3) -0.1674(2) 0.66903(15) 0.0399(8) Uani 1 1 d .
O5 O 0.2666(3) -0.0834(2) 0.63382(14) 0.0372(7) Uani 1 1 d .
O6 O 0.1454(4) -0.2367(3) 0.7201(2) 0.0557(11) Uani 1 1 d .
H1O6 H 0.101(6) -0.231(5) 0.744(3) 0.067 Uiso 1 1 d .
H2O6 H 0.167(5) -0.295(4) 0.713(3) 0.067 Uiso 1 1 d .
O7 O 0.1307(4) 0.1656(3) 0.13361(17) 0.0543(10) Uani 1 1 d .
O8 O 0.0373(3) 0.2309(3) 0.20193(16) 0.0436(8) Uani 1 1 d .
O9 O -0.1336(4) 0.1302(3) 0.0528(2) 0.0786(14) Uani 1 1 d D
H9B H -0.1830 0.1115 0.0786 0.094 Uiso 1 1 d RD
H9C H -0.1169 0.0790 0.0343 0.094 Uiso 1 1 d RD
O10 O -0.0939(3) 0.3375(2) 0.11694(15) 0.0412(8) Uani 1 1 d .
O11 O -0.1338(4) 0.4050(3) 0.02840(16) 0.0674(13) Uani 1 1 d .
H11 H -0.0952 0.3699 0.0132 0.101 Uiso 1 1 calc R
O12 O -0.2365(4) 0.4415(3) 0.31446(15) 0.0519(10) Uani 1 1 d .
H12B H -0.2393 0.4458 0.3539 0.078 Uiso 1 1 calc R
O13 O -0.3261(3) 0.5632(2) 0.32181(14) 0.0382(8) Uani 1 1 d .
O14 O -0.6008(4) 0.8535(3) -0.18625(16) 0.0497(9) Uani 1 1 d .
O15 O -0.6333(4) 0.9277(3) -0.09344(19) 0.0712(13) Uani 1 1 d .
O16 O 0.0667(3) 0.2487(2) 0.00497(14) 0.0373(7) Uani 1 1 d .
O17 O -0.0709(4) 0.3043(3) -0.05378(16) 0.0702(13) Uani 1 1 d .
O18 O 0.2720(4) 0.0507(3) -0.12424(16) 0.0616(11) Uani 1 1 d .
H18B H 0.2940 -0.0002 -0.1254 0.092 Uiso 1 1 calc R
O19 O 0.1873(3) -0.0179(2) -0.23294(15) 0.0393(8) Uani 1 1 d .
O20 O -0.1914(4) 0.4113(3) -0.57352(16) 0.0535(10) Uani 1 1 d .
O21 O -0.2449(4) 0.5323(3) -0.51703(15) 0.0466(9) Uani 1 1 d .
O22 O 0.4690(4) 0.2891(3) 0.28986(18) 0.0554(10) Uani 1 1 d .
O23 O -0.2024(8) -0.0423(5) -0.0412(4) 0.169(3) Uani 1 1 d .
C1 C 0.8865(5) -0.2333(4) 0.5003(2) 0.0427(12) Uani 1 1 d .
H1 H 0.8931 -0.2817 0.5260 0.051 Uiso 1 1 calc R
C2 C 0.9700(5) -0.1312(4) 0.5237(2) 0.0475(13) Uani 1 1 d .
H2 H 1.0320 -0.1138 0.5630 0.057 Uiso 1 1 calc R
C3 C 0.9606(4) -0.0549(3) 0.4880(2) 0.0326(10) Uani 1 1 d .
C4 C 0.8705(5) -0.0905(4) 0.4268(2) 0.0481(13) Uani 1 1 d .
H4 H 0.8612 -0.0444 0.3997 0.058 Uiso 1 1 calc R
C5 C 0.7959(5) -0.1944(4) 0.4074(2) 0.0472(13) Uani 1 1 d .
H5 H 0.7397 -0.2164 0.3657 0.057 Uiso 1 1 calc R
C6 C 0.5140(4) -0.3114(3) 0.4549(2) 0.0283(9) Uani 1 1 d .
C7 C 0.4502(4) -0.2364(3) 0.4745(2) 0.0289(9) Uani 1 1 d .
C8 C 0.4305(4) -0.2172(3) 0.5384(2) 0.0288(9) Uani 1 1 d .
H8 H 0.4581 -0.2508 0.5703 0.035 Uiso 1 1 calc R
C9 C 0.3692(4) -0.1475(3) 0.5553(2) 0.0282(9) Uani 1 1 d .
C10 C 0.3330(4) -0.0950(3) 0.5083(2) 0.0360(11) Uani 1 1 d .
H10 H 0.2939 -0.0476 0.5195 0.043 Uiso 1 1 calc R
C11 C 0.3547(5) -0.1128(4) 0.4445(2) 0.0416(11) Uani 1 1 d U
C12 C 0.4123(4) -0.1842(4) 0.4277(2) 0.0379(11) Uani 1 1 d .
H12 H 0.4254 -0.1969 0.3848 0.045 Uiso 1 1 calc R
C13 C 0.3403(4) -0.1319(3) 0.6227(2) 0.0296(10) Uani 1 1 d .
C14 C 0.2458(6) 0.0444(5) 0.3457(3) 0.0644(15) Uani 1 1 d U
C15 C 0.2449(6) 0.0048(4) 0.2814(3) 0.0632(15) Uani 1 1 d U
H15 H 0.2731 -0.0505 0.2722 0.076 Uiso 1 1 calc R
C16 C 0.2002(6) 0.0492(4) 0.2276(3) 0.0605(16) Uani 1 1 d .
H16 H 0.2021 0.0249 0.1839 0.073 Uiso 1 1 calc R
C17 C 0.1547(4) 0.1285(4) 0.2429(2) 0.0399(11) Uani 1 1 d .
C18 C 0.1589(7) 0.1641(6) 0.3098(3) 0.0733(19) Uani 1 1 d .
H18 H 0.1288 0.2177 0.3209 0.088 Uiso 1 1 calc R
C19 C 0.2062(8) 0.1224(6) 0.3600(3) 0.092(3) Uani 1 1 d .
H19 H 0.2101 0.1496 0.4042 0.110 Uiso 1 1 calc R
C20 C 0.1037(4) 0.1764(4) 0.1900(2) 0.0370(11) Uani 1 1 d .
C21 C 0.1934(5) 0.4737(4) 0.0943(2) 0.0428(12) Uani 1 1 d .
H21 H 0.1500 0.4487 0.0498 0.051 Uiso 1 1 calc R
C22 C 0.2666(5) 0.5770(4) 0.1143(2) 0.0428(12) Uani 1 1 d .
H22 H 0.2716 0.6200 0.0836 0.051 Uiso 1 1 calc R
C23 C 0.3332(4) 0.6179(3) 0.1802(2) 0.0338(10) Uani 1 1 d .
C24 C 0.3271(5) 0.5482(4) 0.2223(2) 0.0443(12) Uani 1 1 d .
H24 H 0.3734 0.5709 0.2664 0.053 Uiso 1 1 calc R
C25 C 0.2512(5) 0.4446(4) 0.1980(2) 0.0451(12) Uani 1 1 d .
H25 H 0.2488 0.3989 0.2269 0.054 Uiso 1 1 calc R
C26 C 0.4063(4) 0.7311(3) 0.2028(2) 0.0346(10) Uani 1 1 d .
C27 C 0.3755(5) 0.8037(4) 0.1703(3) 0.0471(13) Uani 1 1 d .
H27 H 0.3043 0.7822 0.1352 0.056 Uiso 1 1 calc R
C28 C 0.4507(5) 0.9077(4) 0.1902(2) 0.0440(12) Uani 1 1 d .
H28 H 0.4289 0.9545 0.1672 0.053 Uiso 1 1 calc R
C29 C 0.5788(5) 0.8749(4) 0.2740(2) 0.0421(12) Uani 1 1 d .
H29 H 0.6473 0.8993 0.3108 0.050 Uiso 1 1 calc R
C30 C 0.5103(5) 0.7699(4) 0.2571(2) 0.0396(11) Uani 1 1 d .
H30 H 0.5332 0.7251 0.2818 0.048 Uiso 1 1 calc R
C31 C -0.1403(4) 0.3932(3) 0.0877(2) 0.0336(10) Uani 1 1 d .
C32 C -0.2087(4) 0.4536(3) 0.1211(2) 0.0294(10) Uani 1 1 d .
C33 C -0.2142(4) 0.4527(3) 0.1876(2) 0.0317(10) Uani 1 1 d .
H33 H -0.1755 0.4141 0.2107 0.038 Uiso 1 1 calc R
C34 C -0.2768(4) 0.5090(3) 0.2198(2) 0.0298(10) Uani 1 1 d .
C35 C -0.3333(4) 0.5668(3) 0.1850(2) 0.0320(10) Uani 1 1 d .
H35 H -0.3748 0.6051 0.2062 0.038 Uiso 1 1 calc R
C36 C -0.3284(4) 0.5678(3) 0.1185(2) 0.0316(10) Uani 1 1 d .
C37 C -0.2654(4) 0.5105(3) 0.0864(2) 0.0316(10) Uani 1 1 d .
H37 H -0.2620 0.5111 0.0421 0.038 Uiso 1 1 calc R
C38 C -0.2805(4) 0.5053(3) 0.2909(2) 0.0293(9) Uani 1 1 d .
C39 C -0.4350(4) 0.6874(3) -0.0090(2) 0.0324(10) Uani 1 1 d .
C40 C -0.4910(5) 0.7529(4) 0.0202(2) 0.0424(12) Uani 1 1 d .
H40 H -0.4942 0.7584 0.0650 0.051 Uiso 1 1 calc R
C41 C -0.5413(5) 0.8094(4) -0.0183(2) 0.0424(12) Uani 1 1 d .
H41 H -0.5777 0.8539 0.0010 0.051 Uiso 1 1 calc R
C42 C -0.5387(4) 0.8012(3) -0.0855(2) 0.0350(10) Uani 1 1 d .
C43 C -0.4836(5) 0.7364(4) -0.1141(2) 0.0421(12) Uani 1 1 d .
H43 H -0.4814 0.7305 -0.1590 0.051 Uiso 1 1 calc R
C44 C -0.4315(5) 0.6801(4) -0.0759(2) 0.0408(12) Uani 1 1 d .
H44 H -0.3936 0.6368 -0.0952 0.049 Uiso 1 1 calc R
C45 C -0.5954(4) 0.8635(4) -0.1252(2) 0.0364(11) Uani 1 1 d .
C46 C 0.0110(5) 0.2607(3) -0.0484(2) 0.0335(10) Uani 1 1 d .
C47 C 0.0398(4) 0.2231(3) -0.1135(2) 0.0291(9) Uani 1 1 d .
C48 C 0.0007(4) 0.2571(3) -0.1697(2) 0.0313(10) Uani 1 1 d .
H48 H -0.0434 0.3029 -0.1674 0.038 Uiso 1 1 calc R
C49 C 0.0272(4) 0.2228(3) -0.2300(2) 0.0313(10) Uani 1 1 d .
C50 C 0.0888(4) 0.1502(3) -0.2338(2) 0.0334(10) Uani 1 1 d .
H50 H 0.1029 0.1244 -0.2744 0.040 Uiso 1 1 calc R
C51 C 0.1287(4) 0.1169(3) -0.1773(2) 0.0308(10) Uani 1 1 d .
C52 C 0.1059(4) 0.1541(3) -0.1165(2) 0.0326(10) Uani 1 1 d .
H52 H 0.1346 0.1332 -0.0781 0.039 Uiso 1 1 calc R
C53 C 0.1988(4) 0.0423(3) -0.1804(2) 0.0337(10) Uani 1 1 d .
C54 C -0.0763(4) 0.3635(4) -0.3435(2) 0.0345(10) Uani 1 1 d .
C55 C -0.1195(6) 0.4457(4) -0.3388(2) 0.0517(15) Uani 1 1 d .
H55 H -0.1230 0.4782 -0.2972 0.062 Uiso 1 1 calc R
C56 C -0.1575(6) 0.4803(4) -0.3951(2) 0.0538(15) Uani 1 1 d .
H56 H -0.1871 0.5355 -0.3913 0.065 Uiso 1 1 calc R
C57 C -0.1515(4) 0.4323(3) -0.4574(2) 0.0326(10) Uani 1 1 d .
C58 C -0.1047(4) 0.3505(4) -0.4613(2) 0.0366(11) Uani 1 1 d .
H58 H -0.0983 0.3189 -0.5026 0.044 Uiso 1 1 calc R
C59 C -0.0678(4) 0.3158(4) -0.4049(2) 0.0375(11) Uani 1 1 d .
H59 H -0.0376 0.2609 -0.4081 0.045 Uiso 1 1 calc R
C60 C -0.1998(4) 0.4632(3) -0.5196(2) 0.0337(10) Uani 1 1 d .

loop_
_atom_site_aniso_label
_atom_site_aniso_U_11
_atom_site_aniso_U_22
_atom_site_aniso_U_33
_atom_site_aniso_U_23
_atom_site_aniso_U_13
_atom_site_aniso_U_12
Co1 0.0421(4) 0.0300(3) 0.0219(3) 0.0080(2) 0.0115(3) 0.0203(3)
Co2 0.0415(4) 0.0300(3) 0.0263(3) 0.0064(2) 0.0103(3) 0.0215(3)
Co3 0.0417(4) 0.0313(3) 0.0236(3) 0.0089(2) 0.0089(3) 0.0222(3)
N1 0.038(2) 0.036(2) 0.0265(19) 0.0106(16) 0.0091(16) 0.0171(17)
N2 0.064(3) 0.051(3) 0.074(3) 0.023(2) 0.010(3) 0.038(3)
N3 0.073(3) 0.091(4) 0.048(3) 0.022(2) 0.022(3) 0.047(3)
N4 0.043(2) 0.032(2) 0.0267(19) 0.0063(16) 0.0108(17) 0.0160(17)
N5 0.038(2) 0.031(2) 0.037(2) 0.0087(16) 0.0091(17) 0.0181(17)
N6 0.047(2) 0.041(2) 0.030(2) 0.0132(17) 0.0116(17) 0.0282(19)
N7 0.052(2) 0.049(2) 0.029(2) 0.0179(17) 0.0169(18) 0.035(2)
N8 0.059(3) 0.050(2) 0.026(2) 0.0157(17) 0.0151(18) 0.037(2)
N9 0.059(3) 0.045(2) 0.026(2) 0.0138(17) 0.0110(18) 0.034(2)
O1 0.073(3) 0.037(2) 0.034(2) 0.0098(16) 0.0199(19) 0.0134(19)
O2 0.053(2) 0.0482(19) 0.0239(16) 0.0104(14) 0.0177(15) 0.0291(17)
O3 0.049(2) 0.0406(18) 0.0307(17) 0.0141(14) 0.0162(14) 0.0286(16)
O4 0.054(2) 0.051(2) 0.0298(17) 0.0122(15) 0.0140(15) 0.0352(17)
O5 0.0460(19) 0.0425(19) 0.0332(17) 0.0042(14) 0.0108(15) 0.0296(16)
O6 0.065(3) 0.040(2) 0.073(3) 0.014(2) 0.036(2) 0.022(2)
O7 0.079(3) 0.069(3) 0.043(2) 0.0275(18) 0.0230(19) 0.052(2)
O8 0.053(2) 0.050(2) 0.045(2) 0.0246(16) 0.0203(17) 0.0318(18)
O9 0.070(3) 0.064(3) 0.082(3) -0.018(2) 0.036(2) 0.001(2)
O10 0.059(2) 0.051(2) 0.0372(18) 0.0159(15) 0.0175(16) 0.0438(18)
O11 0.117(3) 0.107(3) 0.035(2) 0.030(2) 0.038(2) 0.098(3)
O12 0.084(3) 0.072(2) 0.0244(17) 0.0219(17) 0.0201(18) 0.051(2)
O13 0.054(2) 0.0449(19) 0.0239(16) 0.0063(14) 0.0155(15) 0.0257(17)
O14 0.078(3) 0.052(2) 0.036(2) 0.0177(16) 0.0108(18) 0.044(2)
O15 0.115(4) 0.093(3) 0.057(2) 0.037(2) 0.036(2) 0.089(3)
O16 0.049(2) 0.052(2) 0.0222(16) 0.0100(14) 0.0102(14) 0.0304(17)
O17 0.109(3) 0.116(3) 0.0277(19) 0.012(2) 0.019(2) 0.097(3)
O18 0.098(3) 0.080(3) 0.035(2) 0.0117(18) 0.009(2) 0.074(3)
O19 0.0448(19) 0.0397(18) 0.0424(19) 0.0014(15) 0.0152(15) 0.0272(16)
O20 0.093(3) 0.062(2) 0.0294(18) 0.0186(16) 0.0192(18) 0.053(2)
O21 0.074(3) 0.045(2) 0.0311(18) 0.0113(15) 0.0046(17) 0.0363(19)
O22 0.066(3) 0.052(2) 0.053(2) 0.0055(18) 0.0098(19) 0.032(2)
O23 0.223(8) 0.100(5) 0.161(6) -0.044(4) 0.075(6) 0.040(5)
C1 0.053(3) 0.038(3) 0.038(3) 0.013(2) 0.002(2) 0.018(2)
C2 0.055(3) 0.041(3) 0.036(3) 0.009(2) -0.011(2) 0.014(3)
C3 0.034(3) 0.036(2) 0.030(2) 0.007(2) 0.0092(19) 0.014(2)
C4 0.055(3) 0.041(3) 0.037(3) 0.017(2) -0.007(2) 0.007(3)
C5 0.056(3) 0.041(3) 0.034(3) 0.014(2) -0.009(2) 0.010(2)
C6 0.031(2) 0.026(2) 0.032(2) 0.0092(18) 0.0122(19) 0.0128(19)
C7 0.036(2) 0.033(2) 0.022(2) 0.0056(17) 0.0100(18) 0.016(2)
C8 0.036(2) 0.030(2) 0.026(2) 0.0083(18) 0.0071(18) 0.018(2)
C9 0.033(2) 0.026(2) 0.029(2) 0.0046(17) 0.0057(18) 0.0146(19)
C10 0.044(3) 0.032(2) 0.040(3) 0.010(2) 0.007(2) 0.024(2)
C11 0.039(3) 0.042(3) 0.046(3) 0.008(2) 0.008(2) 0.018(2)
C12 0.048(3) 0.046(3) 0.029(2) 0.013(2) 0.014(2) 0.024(2)
C13 0.038(3) 0.026(2) 0.026(2) 0.0009(18) 0.0062(19) 0.016(2)
C14 0.053(4) 0.069(4) 0.071(3) 0.033(3) 0.009(3) 0.015(3)
C15 0.062(4) 0.050(3) 0.092(4) 0.018(3) 0.019(3) 0.038(3)
C16 0.067(4) 0.058(4) 0.069(4) 0.030(3) 0.011(3) 0.034(3)
C17 0.037(3) 0.037(3) 0.052(3) 0.027(2) 0.008(2) 0.016(2)
C18 0.097(5) 0.104(5) 0.050(4) 0.042(4) 0.028(4) 0.061(4)
C19 0.128(7) 0.134(7) 0.059(4) 0.055(4) 0.027(4) 0.089(6)
C20 0.039(3) 0.041(3) 0.036(3) 0.018(2) 0.006(2) 0.017(2)
C21 0.055(3) 0.041(3) 0.027(3) 0.008(2) 0.001(2) 0.015(2)
C22 0.056(3) 0.034(3) 0.031(3) 0.010(2) 0.001(2) 0.010(2)
C23 0.034(3) 0.036(3) 0.031(2) 0.0107(19) 0.0066(19) 0.011(2)
C24 0.057(3) 0.042(3) 0.027(2) 0.010(2) 0.002(2) 0.010(2)
C25 0.055(3) 0.041(3) 0.035(3) 0.017(2) 0.003(2) 0.011(2)
C26 0.036(3) 0.036(3) 0.032(2) 0.011(2) 0.007(2) 0.013(2)
C27 0.043(3) 0.040(3) 0.051(3) 0.013(2) -0.004(2) 0.011(2)
C28 0.044(3) 0.038(3) 0.051(3) 0.016(2) 0.000(2) 0.019(2)
C29 0.056(3) 0.036(3) 0.028(2) 0.007(2) -0.001(2) 0.015(2)
C30 0.056(3) 0.038(3) 0.026(2) 0.009(2) 0.004(2) 0.018(2)
C31 0.050(3) 0.043(3) 0.022(2) 0.0102(19) 0.012(2) 0.031(2)
C32 0.043(3) 0.034(2) 0.023(2) 0.0106(18) 0.0116(19) 0.025(2)
C33 0.047(3) 0.035(2) 0.023(2) 0.0119(18) 0.012(2) 0.024(2)
C34 0.041(3) 0.030(2) 0.023(2) 0.0073(18) 0.0090(19) 0.018(2)
C35 0.045(3) 0.039(3) 0.024(2) 0.0082(19) 0.014(2) 0.028(2)
C36 0.041(3) 0.037(2) 0.030(2) 0.0132(19) 0.012(2) 0.026(2)
C37 0.046(3) 0.042(3) 0.018(2) 0.0080(18) 0.0112(19) 0.028(2)
C38 0.039(3) 0.035(2) 0.021(2) 0.0095(18) 0.0118(19) 0.019(2)
C39 0.037(3) 0.035(2) 0.033(2) 0.0128(19) 0.006(2) 0.021(2)
C40 0.069(3) 0.053(3) 0.029(2) 0.017(2) 0.020(2) 0.045(3)
C41 0.063(3) 0.046(3) 0.036(3) 0.012(2) 0.016(2) 0.039(3)
C42 0.043(3) 0.036(3) 0.035(3) 0.013(2) 0.007(2) 0.025(2)
C43 0.059(3) 0.053(3) 0.032(3) 0.019(2) 0.017(2) 0.037(3)
C44 0.057(3) 0.050(3) 0.039(3) 0.022(2) 0.022(2) 0.039(3)
C45 0.040(3) 0.039(3) 0.037(3) 0.013(2) 0.009(2) 0.022(2)
C46 0.051(3) 0.038(3) 0.026(2) 0.0089(19) 0.015(2) 0.030(2)
C47 0.038(2) 0.037(2) 0.021(2) 0.0063(18) 0.0080(18) 0.023(2)
C48 0.042(3) 0.038(3) 0.027(2) 0.0087(19) 0.012(2) 0.029(2)
C49 0.037(3) 0.039(3) 0.027(2) 0.0107(19) 0.0090(19) 0.023(2)
C50 0.048(3) 0.042(3) 0.021(2) 0.0062(19) 0.012(2) 0.029(2)
C51 0.039(3) 0.034(2) 0.030(2) 0.0073(19) 0.0103(19) 0.026(2)
C52 0.047(3) 0.036(2) 0.025(2) 0.0110(19) 0.009(2) 0.026(2)
C53 0.044(3) 0.038(3) 0.032(2) 0.014(2) 0.012(2) 0.028(2)
C54 0.042(3) 0.042(3) 0.028(2) 0.012(2) 0.008(2) 0.025(2)
C55 0.093(4) 0.060(3) 0.024(2) 0.010(2) 0.014(3) 0.055(3)
C56 0.091(4) 0.054(3) 0.038(3) 0.015(2) 0.014(3) 0.053(3)
C57 0.038(3) 0.035(2) 0.030(2) 0.0128(19) 0.005(2) 0.018(2)
C58 0.049(3) 0.050(3) 0.023(2) 0.014(2) 0.010(2) 0.032(2)
C59 0.050(3) 0.048(3) 0.029(2) 0.013(2) 0.012(2) 0.033(2)
C60 0.041(3) 0.034(2) 0.031(2) 0.013(2) 0.009(2) 0.016(2)

loop_
_atom_type_symbol
_atom_type_description
_atom_type_scat_dispersion_real
_atom_type_scat_dispersion_imag
_atom_type_scat_source
C C 0.0033 0.0016 'International Tables Vol C Tables 4.2.6.8 and 6.1.1.4'
H H 0.0000 0.0000 'International Tables Vol C Tables 4.2.6.8 and 6.1.1.4'
Co Co 0.3494 0.9721 'International Tables Vol C Tables 4.2.6.8 and 6.1.1.4'
N N 0.0061 0.0033 'International Tables Vol C Tables 4.2.6.8 and 6.1.1.4'
O O 0.0106 0.0060 'International Tables Vol C Tables 4.2.6.8 and 6.1.1.4'

loop_
_geom_angle_atom_site_label_1
_geom_angle_atom_site_label_2
_geom_angle_atom_site_label_3
_geom_angle
_geom_angle_site_symmetry_1
_geom_angle_site_symmetry_3
O13 Co1 O21 113.11(13) 1_645 1_646
O13 Co1 O1 92.01(13) 1_645 .
O21 Co1 O1 92.03(15) 1_646 .
O13 Co1 O2 93.42(12) 1_645 .
O21 Co1 O2 152.92(12) 1_646 .
O1 Co1 O2 92.37(15) . .
O13 Co1 N1 90.43(13) 1_645 .
O21 Co1 N1 88.23(14) 1_646 .
O1 Co1 N1 177.23(14) . .
O2 Co1 N1 86.17(13) . .
O13 Co1 O3 153.56(12) 1_645 .
O21 Co1 O3 93.15(12) 1_646 .
O1 Co1 O3 89.94(13) . .
O2 Co1 O3 60.15(10) . .
N1 Co1 O3 87.29(12) . .
O14 Co2 O19 115.27(13) 1_646 1_556
O14 Co2 O6 90.05(16) 1_646 .
O19 Co2 O6 86.90(14) 1_556 .
O14 Co2 O4 89.25(13) 1_646 .
O19 Co2 O4 155.42(12) 1_556 .
O6 Co2 O4 91.65(14) . .
O14 Co2 N5 94.37(14) 1_646 2_666
O19 Co2 N5 84.37(13) 1_556 2_666
O6 Co2 N5 171.23(14) . 2_666
O4 Co2 N5 95.97(13) . 2_666
O14 Co2 O5 149.87(12) 1_646 .
O19 Co2 O5 94.85(12) 1_556 .
O6 Co2 O5 92.54(15) . .
O4 Co2 O5 60.68(11) . .
N5 Co2 O5 87.44(13) 2_666 .
O14 Co2 C13 119.53(14) 1_646 .
O19 Co2 C13 125.19(13) 1_556 .
O6 Co2 C13 93.72(15) . .
O4 Co2 C13 30.39(12) . .
N5 Co2 C13 90.69(14) 2_666 .
O5 Co2 C13 30.34(12) . .
O10 Co3 O16 116.32(12) . .
O10 Co3 O9 86.56(15) . .
O16 Co3 O9 84.14(14) . .
O10 Co3 O7 147.23(13) . .
O16 Co3 O7 96.11(12) . .
O9 Co3 O7 92.48(17) . .
O10 Co3 N4 87.40(14) . .
O16 Co3 N4 91.41(13) . .
O9 Co3 N4 170.00(17) . .
O7 Co3 N4 96.91(15) . .
O10 Co3 O8 87.52(12) . .
O16 Co3 O8 156.11(12) . .
O9 Co3 O8 96.51(15) . .
O7 Co3 O8 60.01(12) . .
N4 Co3 O8 91.18(13) . .
O10 Co3 C20 117.37(14) . .
O16 Co3 C20 126.16(14) . .
O9 Co3 C20 95.12(18) . .
O7 Co3 C20 30.05(13) . .
N4 Co3 C20 94.74(15) . .
O8 Co3 C20 29.96(13) . .
C1 N1 C5 115.6(4) . .
C1 N1 Co1 124.1(3) . .
C5 N1 Co1 119.5(3) . .
N3 N2 C11 109.8(5) . .
N2 N3 C14 110.8(5) . .
C21 N4 C25 116.0(4) . .
C21 N4 Co3 116.4(3) . .
C25 N4 Co3 126.6(3) . .
C28 N5 C29 116.4(4) . .
C28 N5 Co2 125.3(3) . 2_666
C29 N5 Co2 117.4(3) . 2_666
N7 N6 C36 112.8(3) . .
N6 N7 C39 115.4(3) . .
N9 N8 C49 114.1(3) . .
N8 N9 C54 114.3(4) . .
Co1 O1 H1O1 117(6) . .
Co1 O1 H2O1 121(3) . .
H1O1 O1 H2O1 107(7) . .
C6 O2 Co1 92.2(2) . .
C6 O3 Co1 87.2(2) . .
C13 O4 Co2 90.9(2) . .
C13 O5 Co2 88.8(3) . .
Co2 O6 H1O6 111(4) . .
Co2 O6 H2O6 112(4) . .
H1O6 O6 H2O6 121(6) . .
C20 O7 Co3 92.3(3) . .
C20 O8 Co3 88.3(3) . .
Co3 O9 H9B 113.1 . .
Co3 O9 H9C 113.1 . .
H9B O9 H9C 110.7 . .
C31 O10 Co3 135.3(3) . .
C31 O11 H11 109.5 . .
C38 O12 H12B 109.5 . .
C38 O13 Co1 133.7(3) . 1_465
C45 O14 Co2 133.5(3) . 1_464
C46 O16 Co3 131.5(3) . .
C53 O18 H18B 109.5 . .
C53 O19 Co2 131.0(3) . 1_554
C60 O21 Co1 137.3(3) . 1_464
N1 C1 C2 124.3(4) . .
N1 C1 H1 117.8 . .
C2 C1 H1 117.8 . .
C1 C2 C3 119.8(4) . .
C1 C2 H2 120.1 . .
C3 C2 H2 120.1 . .
C2 C3 C4 115.6(4) . .
C2 C3 C3 122.7(5) . 2_756
C4 C3 C3 121.7(5) . 2_756
C5 C4 C3 119.4(4) . .
C5 C4 H4 120.3 . .
C3 C4 H4 120.3 . .
N1 C5 C4 124.9(4) . .
N1 C5 H5 117.6 . .
C4 C5 H5 117.6 . .
O3 C6 O2 120.1(4) . .
O3 C6 C7 121.3(4) . .
O2 C6 C7 118.5(4) . .
C12 C7 C8 119.7(4) . .
C12 C7 C6 118.8(4) . .
C8 C7 C6 121.4(4) . .
C7 C8 C9 120.4(4) . .
C7 C8 H8 119.8 . .
C9 C8 H8 119.8 . .
C10 C9 C8 119.3(4) . .
C10 C9 C13 120.2(4) . .
C8 C9 C13 120.5(4) . .
C9 C10 C11 120.4(4) . .
C9 C10 H10 119.8 . .
C11 C10 H10 119.8 . .
C12 C11 C10 119.9(4) . .
C12 C11 N2 111.0(4) . .
C10 C11 N2 129.1(4) . .
C7 C12 C11 120.2(4) . .
C7 C12 H12 119.9 . .
C11 C12 H12 119.9 . .
O5 C13 O4 119.4(4) . .
O5 C13 C9 120.1(4) . .
O4 C13 C9 120.5(4) . .
O5 C13 Co2 60.8(2) . .
O4 C13 Co2 58.7(2) . .
C9 C13 Co2 176.5(3) . .
C19 C14 C15 121.3(6) . .
C19 C14 N3 115.6(6) . .
C15 C14 N3 123.1(6) . .
C14 C15 C16 119.8(5) . .
C14 C15 H15 120.1 . .
C16 C15 H15 120.1 . .
C17 C16 C15 118.4(6) . .
C17 C16 H16 120.8 . .
C15 C16 H16 120.8 . .
C16 C17 C18 118.1(5) . .
C16 C17 C20 121.6(5) . .
C18 C17 C20 120.3(5) . .
C19 C18 C17 122.0(6) . .
C19 C18 H18 119.0 . .
C17 C18 H18 119.0 . .
C14 C19 C18 120.4(7) . .
C14 C19 H19 119.8 . .
C18 C19 H19 119.8 . .
O8 C20 O7 119.4(4) . .
O8 C20 C17 120.5(4) . .
O7 C20 C17 120.0(4) . .
O8 C20 Co3 61.7(2) . .
O7 C20 Co3 57.6(2) . .
C17 C20 Co3 177.0(3) . .
N4 C21 C22 123.7(4) . .
N4 C21 H21 118.1 . .
C22 C21 H21 118.1 . .
C21 C22 C23 120.2(4) . .
C21 C22 H22 119.9 . .
C23 C22 H22 119.9 . .
C24 C23 C22 116.8(4) . .
C24 C23 C26 123.0(4) . .
C22 C23 C26 120.2(4) . .
C23 C24 C25 119.3(4) . .
C23 C24 H24 120.3 . .
C25 C24 H24 120.3 . .
N4 C25 C24 123.7(4) . .
N4 C25 H25 118.1 . .
C24 C25 H25 118.1 . .
C30 C26 C27 116.6(4) . .
C30 C26 C23 121.6(4) . .
C27 C26 C23 121.7(4) . .
C28 C27 C26 119.9(5) . .
C28 C27 H27 120.0 . .
C26 C27 H27 120.0 . .
N5 C28 C27 123.4(4) . .
N5 C28 H28 118.3 . .
C27 C28 H28 118.3 . .
N5 C29 C30 124.1(4) . .
N5 C29 H29 118.0 . .
C30 C29 H29 118.0 . .
C29 C30 C26 119.4(4) . .
C29 C30 H30 120.3 . .
C26 C30 H30 120.3 . .
O10 C31 O11 124.3(4) . .
O10 C31 C32 121.0(4) . .
O11 C31 C32 114.7(4) . .
C37 C32 C33 120.2(4) . .
C37 C32 C31 119.9(4) . .
C33 C32 C31 119.9(4) . .
C34 C33 C32 120.8(4) . .
C34 C33 H33 119.6 . .
C32 C33 H33 119.6 . .
C35 C34 C33 119.1(4) . .
C35 C34 C38 122.1(4) . .
C33 C34 C38 118.8(4) . .
C34 C35 C36 120.4(4) . .
C34 C35 H35 119.8 . .
C36 C35 H35 119.8 . .
C35 C36 C37 120.1(4) . .
C35 C36 N6 117.5(4) . .
C37 C36 N6 122.4(4) . .
C32 C37 C36 119.5(4) . .
C32 C37 H37 120.3 . .
C36 C37 H37 120.3 . .
O13 C38 O12 125.6(4) . .
O13 C38 C34 118.9(4) . .
O12 C38 C34 115.5(4) . .
C44 C39 C40 119.6(4) . .
C44 C39 N7 116.6(4) . .
C40 C39 N7 123.8(4) . .
C41 C40 C39 119.0(4) . .
C41 C40 H40 120.5 . .
C39 C40 H40 120.5 . .
C40 C41 C42 121.3(4) . .
C40 C41 H41 119.4 . .
C42 C41 H41 119.4 . .
C43 C42 C41 119.6(4) . .
C43 C42 C45 121.3(4) . .
C41 C42 C45 119.2(4) . .
C42 C43 C44 119.8(4) . .
C42 C43 H43 120.1 . .
C44 C43 H43 120.1 . .
C43 C44 C39 120.8(4) . .
C43 C44 H44 119.6 . .
C39 C44 H44 119.6 . .
O14 C45 O15 122.6(4) . .
O14 C45 C42 120.6(4) . .
O15 C45 C42 116.7(4) . .
O16 C46 O17 125.1(4) . .
O16 C46 C47 120.3(4) . .
O17 C46 C47 114.6(4) . .
C48 C47 C52 120.5(4) . .
C48 C47 C46 119.7(4) . .
C52 C47 C46 119.9(4) . .
C47 C48 C49 120.0(4) . .
C47 C48 H48 120.0 . .
C49 C48 H48 120.0 . .
C48 C49 C50 119.6(4) . .
C48 C49 N8 124.6(4) . .
C50 C49 N8 115.9(4) . .
C51 C50 C49 120.2(4) . .
C51 C50 H50 119.9 . .
C49 C50 H50 119.9 . .
C50 C51 C52 120.0(4) . .
C50 C51 C53 120.5(4) . .
C52 C51 C53 119.4(4) . .
C51 C52 C47 119.6(4) . .
C51 C52 H52 120.2 . .
C47 C52 H52 120.2 . .
O19 C53 O18 125.3(4) . .
O19 C53 C51 121.9(4) . .
O18 C53 C51 112.8(4) . .
C55 C54 C59 120.2(4) . .
C55 C54 N9 117.0(4) . .
C59 C54 N9 122.8(4) . .
C54 C55 C56 120.8(4) . .
C54 C55 H55 119.6 . .
C56 C55 H55 119.6 . .
C55 C56 C57 119.9(4) . .
C55 C56 H56 120.1 . .
C57 C56 H56 120.1 . .
C56 C57 C58 118.7(4) . .
C56 C57 C60 121.2(4) . .
C58 C57 C60 120.0(4) . .
C59 C58 C57 121.0(4) . .
C59 C58 H58 119.5 . .
C57 C58 H58 119.5 . .
C58 C59 C54 119.4(4) . .
C58 C59 H59 120.3 . .
C54 C59 H59 120.3 . .
O21 C60 O20 124.6(4) . .
O21 C60 C57 120.6(4) . .
O20 C60 C57 114.8(4) . .

loop_
_geom_bond_atom_site_label_1
_geom_bond_atom_site_label_2
_geom_bond_distance
_geom_bond_site_symmetry_2
Co1 O13 2.063(3) 1_645
Co1 O21 2.065(3) 1_646
Co1 O1 2.083(4) .
Co1 O2 2.130(3) .
Co1 N1 2.157(4) .
Co1 O3 2.247(3) .
Co2 O14 2.072(3) 1_646
Co2 O19 2.103(3) 1_556
Co2 O6 2.126(4) .
Co2 O4 2.137(3) .
Co2 N5 2.146(4) 2_666
Co2 O5 2.184(3) .
Co2 C13 2.501(4) .
Co3 O10 2.070(3) .
Co3 O16 2.071(3) .
Co3 O9 2.085(4) .
Co3 O7 2.130(3) .
Co3 N4 2.143(4) .
Co3 O8 2.220(3) .
Co3 C20 2.519(4) .
N1 C1 1.323(6) .
N1 C5 1.337(6) .
N2 N3 1.165(6) .
N2 C11 1.482(6) .
N3 C14 1.502(7) .
N4 C21 1.341(6) .
N4 C25 1.343(6) .
N5 C28 1.333(6) .
N5 C29 1.340(6) .
N5 Co2 2.146(4) 2_666
N6 N7 1.248(5) .
N6 C36 1.439(5) .
N7 C39 1.430(5) .
N8 N9 1.250(5) .
N8 C49 1.424(5) .
N9 C54 1.429(5) .
O1 H1O1 0.62(6) .
O1 H2O1 0.93(5) .
O2 C6 1.274(5) .
O3 C6 1.261(5) .
O4 C13 1.265(5) .
O5 C13 1.263(5) .
O6 H1O6 0.78(6) .
O6 H2O6 0.91(6) .
O7 C20 1.263(5) .
O8 C20 1.259(5) .
O9 H9B 0.8500 .
O9 H9C 0.8499 .
O10 C31 1.239(5) .
O11 C31 1.277(5) .
O11 H11 0.8200 .
O12 C38 1.265(5) .
O12 H12B 0.8200 .
O13 C38 1.250(5) .
O13 Co1 2.063(3) 1_465
O14 C45 1.245(5) .
O14 Co2 2.072(3) 1_464
O15 C45 1.261(5) .
O16 C46 1.243(5) .
O17 C46 1.264(5) .
O18 C53 1.281(5) .
O18 H18B 0.8200 .
O19 C53 1.236(5) .
O19 Co2 2.103(3) 1_554
O20 C60 1.277(5) .
O21 C60 1.223(5) .
O21 Co1 2.065(3) 1_464
C1 C2 1.390(7) .
C1 H1 0.9300 .
C2 C3 1.398(6) .
C2 H2 0.9300 .
C3 C4 1.404(6) .
C3 C3 1.460(8) 2_756
C4 C5 1.377(6) .
C4 H4 0.9300 .
C5 H5 0.9300 .
C6 C7 1.497(6) .
C7 C12 1.385(6) .
C7 C8 1.388(5) .
C8 C9 1.404(5) .
C8 H8 0.9300 .
C9 C10 1.383(6) .
C9 C13 1.493(6) .
C10 C11 1.392(6) .
C10 H10 0.9300 .
C11 C12 1.391(6) .
C12 H12 0.9300 .
C14 C19 1.315(9) .
C14 C15 1.368(8) .
C15 C16 1.446(8) .
C15 H15 0.9300 .
C16 C17 1.378(7) .
C16 H16 0.9300 .
C17 C18 1.395(7) .
C17 C20 1.493(6) .
C18 C19 1.376(8) .
C18 H18 0.9300 .
C19 H19 0.9300 .
C21 C22 1.368(6) .
C21 H21 0.9300 .
C22 C23 1.388(6) .
C22 H22 0.9300 .
C23 C24 1.387(6) .
C23 C26 1.484(6) .
C24 C25 1.386(6) .
C24 H24 0.9300 .
C25 H25 0.9300 .
C26 C30 1.391(6) .
C26 C27 1.391(6) .
C27 C28 1.380(7) .
C27 H27 0.9300 .
C28 H28 0.9300 .
C29 C30 1.375(6) .
C29 H29 0.9300 .
C30 H30 0.9300 .
C31 C32 1.494(5) .
C32 C37 1.376(6) .
C32 C33 1.394(5) .
C33 C34 1.393(6) .
C33 H33 0.9300 .
C34 C35 1.386(6) .
C34 C38 1.492(5) .
C35 C36 1.394(6) .
C35 H35 0.9300 .
C36 C37 1.404(6) .
C37 H37 0.9300 .
C39 C44 1.388(6) .
C39 C40 1.396(6) .
C40 C41 1.376(6) .
C40 H40 0.9300 .
C41 C42 1.391(6) .
C41 H41 0.9300 .
C42 C43 1.376(6) .
C42 C45 1.492(6) .
C43 C44 1.382(6) .
C43 H43 0.9300 .
C44 H44 0.9300 .
C46 C47 1.506(5) .
C47 C48 1.380(6) .
C47 C52 1.397(6) .
C48 C49 1.393(5) .
C48 H48 0.9300 .
C49 C50 1.402(6) .
C50 C51 1.380(6) .
C50 H50 0.9300 .
C51 C52 1.394(6) .
C51 C53 1.499(6) .
C52 H52 0.9300 .
C54 C55 1.377(6) .
C54 C59 1.383(6) .
C55 C56 1.382(6) .
C55 H55 0.9300 .
C56 C57 1.392(6) .
C56 H56 0.9300 .
C57 C58 1.400(6) .
C57 C60 1.492(6) .
C58 C59 1.381(6) .
C58 H58 0.9300 .
C59 H59 0.9300 .

loop_
_geom_torsion_atom_site_label_1
_geom_torsion_atom_site_label_2
_geom_torsion_atom_site_label_3
_geom_torsion_atom_site_label_4
_geom_torsion
_geom_torsion_site_symmetry_1
_geom_torsion_site_symmetry_4
O13 Co1 N1 C1 -135.9(4) 1_645 .
O21 Co1 N1 C1 -22.8(4) 1_646 .
O1 Co1 N1 C1 73(3) . .
O2 Co1 N1 C1 130.7(4) . .
O3 Co1 N1 C1 70.5(4) . .
O13 Co1 N1 C5 55.0(4) 1_645 .
O21 Co1 N1 C5 168.1(4) 1_646 .
O1 Co1 N1 C5 -97(3) . .
O2 Co1 N1 C5 -38.4(4) . .
O3 Co1 N1 C5 -98.7(4) . .
C11 N2 N3 C14 -178.0(4) . .
O10 Co3 N4 C21 -74.2(3) . .
O16 Co3 N4 C21 42.0(3) . .
O9 Co3 N4 C21 -21.3(10) . .
O7 Co3 N4 C21 138.4(3) . .
O8 Co3 N4 C21 -161.7(3) . .
C20 Co3 N4 C21 168.5(3) . .
O10 Co3 N4 C25 94.0(4) . .
O16 Co3 N4 C25 -149.8(4) . .
O9 Co3 N4 C25 146.8(7) . .
O7 Co3 N4 C25 -53.4(4) . .
O8 Co3 N4 C25 6.5(4) . .
C20 Co3 N4 C25 -23.3(4) . .
C36 N6 N7 C39 -178.9(4) . .
C49 N8 N9 C54 -179.9(4) . .
O13 Co1 O2 C6 -175.9(2) 1_645 .
O21 Co1 O2 C6 -7.2(4) 1_646 .
O1 Co1 O2 C6 92.0(3) . .
N1 Co1 O2 C6 -85.7(2) . .
O3 Co1 O2 C6 3.4(2) . .
O13 Co1 O3 C6 -1.8(4) 1_645 .
O21 Co1 O3 C6 171.8(3) 1_646 .
O1 Co1 O3 C6 -96.2(3) . .
O2 Co1 O3 C6 -3.4(2) . .
N1 Co1 O3 C6 83.7(3) . .
O14 Co2 O4 C13 -175.4(3) 1_646 .
O19 Co2 O4 C13 8.4(5) 1_556 .
O6 Co2 O4 C13 94.5(3) . .
N5 Co2 O4 C13 -81.1(3) 2_666 .
O5 Co2 O4 C13 2.6(2) . .
O14 Co2 O5 C13 1.4(4) 1_646 .
O19 Co2 O5 C13 179.9(3) 1_556 .
O6 Co2 O5 C13 -93.0(3) . .
O4 Co2 O5 C13 -2.6(2) . .
N5 Co2 O5 C13 95.7(3) 2_666 .
O10 Co3 O7 C20 -8.4(5) . .
O16 Co3 O7 C20 179.7(3) . .
O9 Co3 O7 C20 -95.9(3) . .
N4 Co3 O7 C20 87.5(3) . .
O8 Co3 O7 C20 0.2(3) . .
O10 Co3 O8 C20 175.2(3) . .
O16 Co3 O8 C20 -1.3(5) . .
O9 Co3 O8 C20 89.0(3) . .
O7 Co3 O8 C20 -0.2(3) . .
N4 Co3 O8 C20 -97.5(3) . .
O16 Co3 O10 C31 -11.6(5) . .
O9 Co3 O10 C31 -93.4(5) . .
O7 Co3 O10 C31 177.4(4) . .
N4 Co3 O10 C31 78.7(5) . .
O8 Co3 O10 C31 170.0(5) . .
C20 Co3 O10 C31 172.7(4) . .
O10 Co3 O16 C46 -17.4(4) . .
O9 Co3 O16 C46 65.8(4) . .
O7 Co3 O16 C46 157.7(4) . .
N4 Co3 O16 C46 -105.2(4) . .
O8 Co3 O16 C46 158.7(4) . .
C20 Co3 O16 C46 157.9(4) . .
C5 N1 C1 C2 2.6(7) . .
Co1 N1 C1 C2 -167.0(4) . .
N1 C1 C2 C3 2.4(8) . .
C1 C2 C3 C4 -4.7(7) . .
C1 C2 C3 C3 175.6(5) . 2_756
C2 C3 C4 C5 2.2(7) . .
C3 C3 C4 C5 -178.0(5) 2_756 .
C1 N1 C5 C4 -5.2(8) . .
Co1 N1 C5 C4 164.8(4) . .
C3 C4 C5 N1 2.9(9) . .
Co1 O3 C6 O2 5.7(4) . .
Co1 O3 C6 C7 -171.2(4) . .
Co1 O2 C6 O3 -6.0(4) . .
Co1 O2 C6 C7 171.0(3) . .
O3 C6 C7 C12 172.1(4) . .
O2 C6 C7 C12 -4.9(6) . .
O3 C6 C7 C8 -6.8(6) . .
O2 C6 C7 C8 176.2(4) . .
C12 C7 C8 C9 1.8(7) . .
C6 C7 C8 C9 -179.3(4) . .
C7 C8 C9 C10 -2.5(6) . .
C7 C8 C9 C13 176.0(4) . .
C8 C9 C10 C11 1.4(7) . .
C13 C9 C10 C11 -177.2(4) . .
C9 C10 C11 C12 0.4(7) . .
C9 C10 C11 N2 179.1(5) . .
N3 N2 C11 C12 -174.4(5) . .
N3 N2 C11 C10 6.8(8) . .
C8 C7 C12 C11 0.0(7) . .
C6 C7 C12 C11 -178.9(4) . .
C10 C11 C12 C7 -1.1(7) . .
N2 C11 C12 C7 180.0(4) . .
Co2 O5 C13 O4 4.3(4) . .
Co2 O5 C13 C9 -176.1(4) . .
Co2 O4 C13 O5 -4.4(4) . .
Co2 O4 C13 C9 176.0(3) . .
C10 C9 C13 O5 10.7(6) . .
C8 C9 C13 O5 -167.8(4) . .
C10 C9 C13 O4 -169.7(4) . .
C8 C9 C13 O4 11.7(6) . .
C10 C9 C13 Co2 -94(5) . .
C8 C9 C13 Co2 88(5) . .
O14 Co2 C13 O5 -179.2(2) 1_646 .
O19 Co2 C13 O5 -0.2(3) 1_556 .
O6 Co2 C13 O5 88.7(3) . .
O4 Co2 C13 O5 175.6(4) . .
N5 Co2 C13 O5 -83.8(3) 2_666 .
O14 Co2 C13 O4 5.3(3) 1_646 .
O19 Co2 C13 O4 -175.7(2) 1_556 .
O6 Co2 C13 O4 -86.9(3) . .
N5 Co2 C13 O4 100.7(3) 2_666 .
O5 Co2 C13 O4 -175.6(4) . .
O14 Co2 C13 C9 -73(5) 1_646 .
O19 Co2 C13 C9 106(5) 1_556 .
O6 Co2 C13 C9 -165(5) . .
O4 Co2 C13 C9 -78(5) . .
N5 Co2 C13 C9 23(5) 2_666 .
O5 Co2 C13 C9 107(5) . .
N2 N3 C14 C19 -177.0(7) . .
N2 N3 C14 C15 6.6(8) . .
C19 C14 C15 C16 0.2(10) . .
N3 C14 C15 C16 176.4(5) . .
C14 C15 C16 C17 -2.5(9) . .
C15 C16 C17 C18 2.4(8) . .
C15 C16 C17 C20 -178.4(5) . .
C16 C17 C18 C19 -0.2(10) . .
C20 C17 C18 C19 -179.5(6) . .
C15 C14 C19 C18 2.1(12) . .
N3 C14 C19 C18 -174.4(6) . .
C17 C18 C19 C14 -2.1(12) . .
Co3 O8 C20 O7 0.3(5) . .
Co3 O8 C20 C17 177.8(4) . .
Co3 O7 C20 O8 -0.3(5) . .
Co3 O7 C20 C17 -177.8(4) . .
C16 C17 C20 O8 163.9(5) . .
C18 C17 C20 O8 -16.9(7) . .
C16 C17 C20 O7 -18.6(7) . .
C18 C17 C20 O7 160.6(5) . .
C16 C17 C20 Co3 -57(7) . .
C18 C17 C20 Co3 123(7) . .
O10 Co3 C20 O8 -5.4(3) . .
O16 Co3 C20 O8 179.4(2) . .
O9 Co3 C20 O8 -94.2(3) . .
O7 Co3 C20 O8 179.7(5) . .
N4 Co3 C20 O8 84.1(3) . .
O10 Co3 C20 O7 174.9(3) . .
O16 Co3 C20 O7 -0.4(4) . .
O9 Co3 C20 O7 86.1(3) . .
N4 Co3 C20 O7 -95.6(3) . .
O8 Co3 C20 O7 -179.7(5) . .
O10 Co3 C20 C17 -146(7) . .
O16 Co3 C20 C17 39(7) . .
O9 Co3 C20 C17 125(7) . .
O7 Co3 C20 C17 39(7) . .
N4 Co3 C20 C17 -56(7) . .
O8 Co3 C20 C17 -140(7) . .
C25 N4 C21 C22 -3.8(7) . .
Co3 N4 C21 C22 165.6(4) . .
N4 C21 C22 C23 0.0(8) . .
C21 C22 C23 C24 3.6(7) . .
C21 C22 C23 C26 -176.3(5) . .
C22 C23 C24 C25 -3.3(7) . .
C26 C23 C24 C25 176.6(5) . .
C21 N4 C25 C24 4.1(7) . .
Co3 N4 C25 C24 -164.1(4) . .
C23 C24 C25 N4 -0.6(8) . .
C24 C23 C26 C30 25.8(7) . .
C22 C23 C26 C30 -154.3(5) . .
C24 C23 C26 C27 -155.1(5) . .
C22 C23 C26 C27 24.8(7) . .
C30 C26 C27 C28 3.3(7) . .
C23 C26 C27 C28 -175.9(4) . .
C29 N5 C28 C27 -2.1(7) . .
Co2 N5 C28 C27 166.8(4) 2_666 .
C26 C27 C28 N5 -1.0(8) . .
C28 N5 C29 C30 3.1(7) . .
Co2 N5 C29 C30 -166.7(4) 2_666 .
N5 C29 C30 C26 -0.8(7) . .
C27 C26 C30 C29 -2.4(7) . .
C23 C26 C30 C29 176.7(4) . .
Co3 O10 C31 O11 10.6(8) . .
Co3 O10 C31 C32 -168.8(3) . .
O10 C31 C32 C37 -176.5(4) . .
O11 C31 C32 C37 4.0(7) . .
O10 C31 C32 C33 4.0(7) . .
O11 C31 C32 C33 -175.5(4) . .
C37 C32 C33 C34 0.1(7) . .
C31 C32 C33 C34 179.6(4) . .
C32 C33 C34 C35 -0.4(7) . .
C32 C33 C34 C38 179.8(4) . .
C33 C34 C35 C36 0.5(7) . .
C38 C34 C35 C36 -179.7(4) . .
C34 C35 C36 C37 -0.3(7) . .
C34 C35 C36 N6 -180.0(4) . .
N7 N6 C36 C35 179.5(4) . .
N7 N6 C36 C37 -0.2(6) . .
C33 C32 C37 C36 0.2(7) . .
C31 C32 C37 C36 -179.4(4) . .
C35 C36 C37 C32 0.0(7) . .
N6 C36 C37 C32 179.6(4) . .
Co1 O13 C38 O12 -0.5(8) 1_465 .
Co1 O13 C38 C34 179.0(3) 1_465 .
C35 C34 C38 O13 -6.4(7) . .
C33 C34 C38 O13 173.4(4) . .
C35 C34 C38 O12 173.1(4) . .
C33 C34 C38 O12 -7.1(6) . .
N6 N7 C39 C44 -176.2(4) . .
N6 N7 C39 C40 4.2(7) . .
C44 C39 C40 C41 -0.2(8) . .
N7 C39 C40 C41 179.3(5) . .
C39 C40 C41 C42 0.9(8) . .
C40 C41 C42 C43 -0.8(8) . .
C40 C41 C42 C45 179.6(5) . .
C41 C42 C43 C44 0.1(8) . .
C45 C42 C43 C44 179.7(5) . .
C42 C43 C44 C39 0.5(8) . .
C40 C39 C44 C43 -0.5(8) . .
N7 C39 C44 C43 180.0(5) . .
Co2 O14 C45 O15 -14.2(8) 1_464 .
Co2 O14 C45 C42 168.0(3) 1_464 .
C43 C42 C45 O14 4.3(7) . .
C41 C42 C45 O14 -176.1(5) . .
C43 C42 C45 O15 -173.7(5) . .
C41 C42 C45 O15 6.0(7) . .
Co3 O16 C46 O17 15.6(8) . .
Co3 O16 C46 C47 -165.0(3) . .
O16 C46 C47 C48 -165.2(4) . .
O17 C46 C47 C48 14.2(7) . .
O16 C46 C47 C52 14.8(7) . .
O17 C46 C47 C52 -165.8(5) . .
C52 C47 C48 C49 -0.1(7) . .
C46 C47 C48 C49 179.9(4) . .
C47 C48 C49 C50 2.8(7) . .
C47 C48 C49 N8 -177.5(4) . .
N9 N8 C49 C48 8.9(7) . .
N9 N8 C49 C50 -171.3(4) . .
C48 C49 C50 C51 -3.3(7) . .
N8 C49 C50 C51 176.9(4) . .
C49 C50 C51 C52 1.1(7) . .
C49 C50 C51 C53 -177.8(4) . .
C50 C51 C52 C47 1.6(7) . .
C53 C51 C52 C47 -179.5(4) . .
C48 C47 C52 C51 -2.1(7) . .
C46 C47 C52 C51 177.9(4) . .
Co2 O19 C53 O18 -18.6(7) 1_554 .
Co2 O19 C53 C51 159.4(3) 1_554 .
C50 C51 C53 O19 -24.9(7) . .
C52 C51 C53 O19 156.3(4) . .
C50 C51 C53 O18 153.3(5) . .
C52 C51 C53 O18 -25.5(6) . .
N8 N9 C54 C55 -179.3(5) . .
N8 N9 C54 C59 2.0(7) . .
C59 C54 C55 C56 1.4(9) . .
N9 C54 C55 C56 -177.3(5) . .
C54 C55 C56 C57 -0.5(9) . .
C55 C56 C57 C58 -1.0(8) . .
C55 C56 C57 C60 175.9(5) . .
C56 C57 C58 C59 1.5(7) . .
C60 C57 C58 C59 -175.4(4) . .
C57 C58 C59 C54 -0.6(7) . .
C55 C54 C59 C58 -0.9(8) . .
N9 C54 C59 C58 177.8(4) . .
Co1 O21 C60 O20 14.6(8) 1_464 .
Co1 O21 C60 C57 -164.4(3) 1_464 .
C56 C57 C60 O21 0.7(7) . .
C58 C57 C60 O21 177.6(4) . .
C56 C57 C60 O20 -178.4(5) . .
C58 C57 C60 O20 -1.5(6) . .
